data_4027833
loop_
_publ_author_name
'Stephen M. Canham'
'David J. France'
'Larry E. Overman'

_publ_section_title
;
 Total Synthesis of (+)-Sieboldine A: Evolution of a Pinacol-Terminated
 Cyclization Strategy
;
_journal_name_full 'Journal of Organic Chemistry'
_journal_page_first 9
_journal_page_last 34
_journal_paper_doi 10.1021/jo300872y
_journal_volume 78
_journal_year 2013
_chemical_formula_sum 'C23 H29 N O5'
_chemical_formula_weight 399.47
_chemical_name_systematic
; 
 ? 
;
_space_group_IT_number 2
_symmetry_cell_setting triclinic
_symmetry_space_group_name_Hall '-P 1'
_symmetry_space_group_name_H-M 'P -1'
_atom_sites_solution_hydrogens difmap
_atom_sites_solution_primary direct
_atom_sites_solution_secondary difmap
_audit_creation_method SHELXTL
_cell_angle_alpha 70.9236(4)
_cell_angle_beta 83.1057(4)
_cell_angle_gamma 72.6356(4)
_cell_formula_units_Z 2
_cell_length_a 8.3685(3)
_cell_length_b 10.2980(4)
_cell_length_c 12.6902(5)
_cell_measurement_reflns_used 9319
_cell_measurement_temperature 103(2)
_cell_measurement_theta_max 28.75
_cell_measurement_theta_min 2.18
_cell_volume 986.16(7)
_computing_cell_refinement 'Bruker SMART'
_computing_data_collection 'Bruker SMART'
_computing_data_reduction 'Bruker SAINT'
_computing_molecular_graphics 'Bruker SHELXTL'
_computing_publication_material 'Bruker SHELXTL'
_computing_structure_refinement 'SHELXL-97 (Sheldrick, 2008)'
_computing_structure_solution 'SHELXS-97 (Sheldrick, 2008)'
_diffrn_ambient_temperature 103(2)
_diffrn_measured_fraction_theta_full 0.980
_diffrn_measured_fraction_theta_max 0.980
_diffrn_measurement_device_type 'CCD area detector'
_diffrn_measurement_method 'phi and omega scans'
_diffrn_radiation_monochromator graphite
_diffrn_radiation_source 'fine-focus sealed tube'
_diffrn_radiation_type MoK\a
_diffrn_radiation_wavelength 0.71073
_diffrn_reflns_av_R_equivalents 0.0130
_diffrn_reflns_av_sigmaI/netI 0.0140
_diffrn_reflns_limit_h_max 10
_diffrn_reflns_limit_h_min -10
_diffrn_reflns_limit_k_max 13
_diffrn_reflns_limit_k_min -13
_diffrn_reflns_limit_l_max 16
_diffrn_reflns_limit_l_min -16
_diffrn_reflns_number 11737
_diffrn_reflns_theta_full 27.87
_diffrn_reflns_theta_max 27.87
_diffrn_reflns_theta_min 1.70
_exptl_absorpt_coefficient_mu 0.094
_exptl_absorpt_correction_T_max 0.9842
_exptl_absorpt_correction_T_min 0.9678
_exptl_absorpt_correction_type multi-scan
_exptl_absorpt_process_details 'Bruker SADABS'
_exptl_crystal_colour colorless
_exptl_crystal_density_diffrn 1.345
_exptl_crystal_density_meas ?
_exptl_crystal_description irregular
_exptl_crystal_F_000 428
_exptl_crystal_size_max 0.35
_exptl_crystal_size_mid 0.32
_exptl_crystal_size_min 0.17
_refine_diff_density_max 0.430
_refine_diff_density_min -0.200
_refine_diff_density_rms 0.043
_refine_ls_extinction_method none
_refine_ls_goodness_of_fit_ref 1.048
_refine_ls_hydrogen_treatment refall
_refine_ls_matrix_type full
_refine_ls_number_parameters 378
_refine_ls_number_reflns 4606
_refine_ls_number_restraints 0
_refine_ls_restrained_S_all 1.048
_refine_ls_R_factor_all 0.0384
_refine_ls_R_factor_gt 0.0358
_refine_ls_shift/su_max 0.001
_refine_ls_shift/su_mean 0.000
_refine_ls_structure_factor_coef Fsqd
_refine_ls_weighting_details 'calc w=1/[\s^2^(Fo^2^)+(0.0542P)^2^+0.3354P] where P=(Fo^2^+2Fc^2^)/3'
_refine_ls_weighting_scheme calc
_refine_ls_wR_factor_gt 0.0955
_refine_ls_wR_factor_ref 0.0979
_reflns_number_gt 4250
_reflns_number_total 4606
_reflns_threshold_expression >2sigma(I)
_cod_data_source_file jo300872y_si_003.cif
_cod_data_source_block leo216
_cod_depositor_comments
;
The following automatic conversions were performed:

'_exptl_crystal_density_meas' value 'not_measured' was changed to '?'
- the value is perceived as not measured.

Automatic conversion script
Id: cif_fix_values 3008 2015-01-20 13:52:24Z robertas 
;
_cod_database_code 4027833

loop_
_symmetry_equiv_pos_as_xyz
'x, y, z'
'-x, -y, -z'

loop_
_atom_site_label
_atom_site_type_symbol
_atom_site_fract_x
_atom_site_fract_y
_atom_site_fract_z
_atom_site_U_iso_or_equiv
_atom_site_adp_type
_atom_site_occupancy
_atom_site_symmetry_multiplicity
_atom_site_calc_flag
O1 O 0.73648(9) 0.99461(8) 1.00785(6) 0.02131(17) Uani 1 1 d
O2 O 0.59963(9) 1.17392(8) 0.74100(6) 0.01829(16) Uani 1 1 d
O3 O 1.20991(9) 0.80536(8) 0.59674(6) 0.01609(16) Uani 1 1 d
O4 O 0.91892(8) 0.94623(7) 0.69758(6) 0.01418(15) Uani 1 1 d
O5 O 1.98176(9) 0.45921(8) 0.69387(7) 0.02366(18) Uani 1 1 d
N1 N 1.21772(11) 0.89524(9) 0.66283(7) 0.01578(18) Uani 1 1 d
C1 C 1.05752(12) 1.00381(10) 0.64966(8) 0.0157(2) Uani 1 1 d
C2 C 1.05058(14) 1.11738(11) 0.70470(9) 0.0202(2) Uani 1 1 d
C3 C 0.95314(13) 1.07648(11) 0.81559(9) 0.0175(2) Uani 1 1 d
C4 C 0.85600(12) 0.98037(10) 0.80020(8) 0.01375(19) Uani 1 1 d
C5 C 0.66871(12) 1.04737(11) 0.77514(8) 0.01463(19) Uani 1 1 d
C6 C 0.58894(13) 0.92563(11) 0.79825(8) 0.0167(2) Uani 1 1 d
C7 C 0.72854(12) 0.78656(10) 0.84736(8) 0.01558(19) Uani 1 1 d
C8 C 0.66887(14) 0.66644(11) 0.93505(9) 0.0199(2) Uani 1 1 d
C9 C 1.25518(13) 0.79940(11) 0.77725(9) 0.0176(2) Uani 1 1 d
C10 C 1.14670(13) 0.69597(11) 0.83197(9) 0.0175(2) Uani 1 1 d
C11 C 1.02590(13) 0.73088(11) 0.92620(8) 0.0177(2) Uani 1 1 d
C12 C 0.85414(12) 0.84029(10) 0.89348(8) 0.01453(19) Uani 1 1 d
C13 C 0.76973(12) 0.87490(11) 0.99917(8) 0.0175(2) Uani 1 1 d
C14 C 0.72091(14) 0.75403(12) 1.08902(9) 0.0226(2) Uani 1 1 d
C15 C 0.59705(14) 0.70414(12) 1.04150(9) 0.0229(2) Uani 1 1 d
C16 C 1.34628(13) 0.80350(11) 0.51590(8) 0.0182(2) Uani 1 1 d
C17 C 1.51530(13) 0.71763(11) 0.56550(8) 0.0172(2) Uani 1 1 d
C18 C 1.65201(13) 0.77372(11) 0.54229(9) 0.0183(2) Uani 1 1 d
C19 C 1.81047(13) 0.69163(11) 0.58397(9) 0.0185(2) Uani 1 1 d
C20 C 1.83172(13) 0.55033(11) 0.65013(8) 0.0173(2) Uani 1 1 d
C21 C 1.69542(13) 0.49267(11) 0.67586(10) 0.0215(2) Uani 1 1 d
C22 C 1.54003(13) 0.57554(12) 0.63311(10) 0.0218(2) Uani 1 1 d
C23 C 2.13040(13) 0.48874(12) 0.63514(9) 0.0202(2) Uani 1 1 d
H1A H 1.0395(15) 1.0444(13) 0.5704(10) 0.011(3) Uiso 1 1 d
H2A H 1.1627(19) 1.1205(16) 0.7148(12) 0.027(4) Uiso 1 1 d
H2B H 0.9862(18) 1.2121(16) 0.6557(12) 0.027(4) Uiso 1 1 d
H3A H 1.0282(17) 1.0261(14) 0.8782(11) 0.019(3) Uiso 1 1 d
H3B H 0.8777(17) 1.1608(14) 0.8326(11) 0.018(3) Uiso 1 1 d
H6A H 0.4935(17) 0.9431(15) 0.8512(12) 0.021(3) Uiso 1 1 d
H6B H 0.5458(17) 0.9281(15) 0.7289(12) 0.023(3) Uiso 1 1 d
H7A H 0.7872(16) 0.7498(14) 0.7874(11) 0.015(3) Uiso 1 1 d
H8A H 0.7642(18) 0.5775(16) 0.9543(12) 0.025(3) Uiso 1 1 d
H8B H 0.5852(19) 0.6423(16) 0.9023(13) 0.030(4) Uiso 1 1 d
H9A H 1.2516(17) 0.8604(15) 0.8232(11) 0.019(3) Uiso 1 1 d
H9B H 1.3701(18) 0.7448(15) 0.7722(11) 0.021(3) Uiso 1 1 d
H10A H 1.0857(18) 0.6865(15) 0.7730(12) 0.024(3) Uiso 1 1 d
H10B H 1.2260(18) 0.6016(16) 0.8658(12) 0.023(3) Uiso 1 1 d
H11A H 1.0045(17) 0.6417(16) 0.9749(12) 0.023(3) Uiso 1 1 d
H11B H 1.0825(18) 0.7630(15) 0.9740(12) 0.025(3) Uiso 1 1 d
H14A H 0.8216(18) 0.6728(16) 1.1131(12) 0.026(3) Uiso 1 1 d
H14B H 0.6710(19) 0.7877(16) 1.1528(13) 0.029(4) Uiso 1 1 d
H15A H 0.4924(18) 0.7824(15) 1.0266(12) 0.024(3) Uiso 1 1 d
H15B H 0.5708(18) 0.6200(16) 1.0988(12) 0.028(4) Uiso 1 1 d
H16A H 1.3470(17) 0.9027(16) 0.4722(12) 0.023(3) Uiso 1 1 d
H16B H 1.3157(17) 0.7597(15) 0.4660(12) 0.022(3) Uiso 1 1 d
H18A H 1.6377(18) 0.8728(16) 0.4945(12) 0.025(3) Uiso 1 1 d
H19A H 1.9034(18) 0.7338(15) 0.5664(12) 0.024(3) Uiso 1 1 d
H21A H 1.711(2) 0.3962(18) 0.7215(13) 0.034(4) Uiso 1 1 d
H22A H 1.447(2) 0.5336(17) 0.6492(13) 0.035(4) Uiso 1 1 d
H23A H 2.1506(19) 0.5695(17) 0.6462(13) 0.030(4) Uiso 1 1 d
H23B H 2.1201(19) 0.5059(16) 0.5562(13) 0.029(4) Uiso 1 1 d
H23C H 2.224(2) 0.4031(18) 0.6665(13) 0.033(4) Uiso 1 1 d

loop_
_atom_site_aniso_label
_atom_site_aniso_U_11
_atom_site_aniso_U_22
_atom_site_aniso_U_33
_atom_site_aniso_U_23
_atom_site_aniso_U_13
_atom_site_aniso_U_12
O1 0.0205(4) 0.0234(4) 0.0198(4) -0.0106(3) -0.0011(3) -0.0011(3)
O2 0.0185(4) 0.0148(3) 0.0171(3) -0.0027(3) 0.0010(3) -0.0012(3)
O3 0.0164(3) 0.0170(3) 0.0165(3) -0.0077(3) 0.0024(3) -0.0051(3)
O4 0.0146(3) 0.0153(3) 0.0134(3) -0.0054(3) 0.0017(2) -0.0048(3)
O5 0.0157(4) 0.0217(4) 0.0282(4) -0.0005(3) 0.0001(3) -0.0055(3)
N1 0.0163(4) 0.0155(4) 0.0166(4) -0.0069(3) 0.0004(3) -0.0042(3)
C1 0.0154(5) 0.0141(4) 0.0169(5) -0.0037(4) 0.0014(3) -0.0051(4)
C2 0.0207(5) 0.0170(5) 0.0253(5) -0.0087(4) 0.0038(4) -0.0080(4)
C3 0.0180(5) 0.0168(5) 0.0201(5) -0.0085(4) 0.0000(4) -0.0052(4)
C4 0.0142(4) 0.0135(4) 0.0132(4) -0.0050(3) -0.0001(3) -0.0025(3)
C5 0.0153(4) 0.0169(5) 0.0109(4) -0.0042(3) 0.0011(3) -0.0039(4)
C6 0.0159(5) 0.0161(5) 0.0162(5) -0.0021(4) -0.0023(4) -0.0043(4)
C7 0.0160(4) 0.0142(4) 0.0153(4) -0.0028(4) -0.0008(3) -0.0041(4)
C8 0.0194(5) 0.0152(5) 0.0216(5) -0.0009(4) -0.0003(4) -0.0050(4)
C9 0.0143(5) 0.0205(5) 0.0170(5) -0.0057(4) -0.0015(3) -0.0028(4)
C10 0.0167(5) 0.0154(5) 0.0163(5) -0.0033(4) 0.0008(4) -0.0008(4)
C11 0.0155(5) 0.0188(5) 0.0143(5) -0.0029(4) -0.0010(4) -0.0005(4)
C12 0.0146(4) 0.0148(4) 0.0127(4) -0.0036(3) -0.0002(3) -0.0024(3)
C13 0.0138(4) 0.0214(5) 0.0141(4) -0.0049(4) -0.0027(3) -0.0001(4)
C14 0.0225(5) 0.0224(5) 0.0148(5) -0.0022(4) 0.0025(4) 0.0006(4)
C15 0.0200(5) 0.0188(5) 0.0210(5) 0.0010(4) 0.0041(4) -0.0023(4)
C16 0.0186(5) 0.0178(5) 0.0152(5) -0.0040(4) 0.0031(4) -0.0030(4)
C17 0.0179(5) 0.0164(5) 0.0157(4) -0.0057(4) 0.0034(4) -0.0029(4)
C18 0.0232(5) 0.0142(5) 0.0170(5) -0.0050(4) 0.0033(4) -0.0058(4)
C19 0.0201(5) 0.0176(5) 0.0197(5) -0.0067(4) 0.0030(4) -0.0085(4)
C20 0.0169(5) 0.0165(5) 0.0180(5) -0.0060(4) 0.0017(4) -0.0038(4)
C21 0.0194(5) 0.0145(5) 0.0266(5) -0.0014(4) 0.0020(4) -0.0052(4)
C22 0.0166(5) 0.0178(5) 0.0281(5) -0.0031(4) 0.0031(4) -0.0064(4)
C23 0.0170(5) 0.0237(5) 0.0227(5) -0.0103(4) 0.0026(4) -0.0075(4)

loop_
_atom_type_symbol
_atom_type_description
_atom_type_scat_dispersion_real
_atom_type_scat_dispersion_imag
_atom_type_scat_source
C C 0.0033 0.0016 'International Tables Vol C Tables 4.2.6.8 and 6.1.1.4'
H H 0.0000 0.0000 'International Tables Vol C Tables 4.2.6.8 and 6.1.1.4'
N N 0.0061 0.0033 'International Tables Vol C Tables 4.2.6.8 and 6.1.1.4'
O O 0.0106 0.0060 'International Tables Vol C Tables 4.2.6.8 and 6.1.1.4'

loop_
_geom_angle_atom_site_label_1
_geom_angle_atom_site_label_2
_geom_angle_atom_site_label_3
_geom_angle
C16 O3 N1 109.42(7)
C1 O4 C4 111.35(7)
C20 O5 C23 116.65(8)
C1 N1 O3 105.85(7)
C1 N1 C9 115.53(8)
O3 N1 C9 106.35(7)
O4 C1 N1 113.09(8)
O4 C1 C2 105.81(8)
N1 C1 C2 112.78(8)
C1 C2 C3 105.37(8)
C4 C3 C2 104.87(8)
O4 C4 C3 107.36(8)
O4 C4 C5 100.62(7)
C3 C4 C5 117.32(8)
O4 C4 C12 108.51(7)
C3 C4 C12 119.53(8)
C5 C4 C12 101.71(8)
O2 C5 C6 126.78(9)
O2 C5 C4 125.70(9)
C6 C5 C4 107.50(8)
C5 C6 C7 105.89(8)
C8 C7 C6 115.16(8)
C8 C7 C12 113.48(8)
C6 C7 C12 102.93(8)
C15 C8 C7 113.08(9)
N1 C9 C10 118.40(8)
C11 C10 C9 116.04(9)
C10 C11 C12 117.78(8)
C13 C12 C4 109.49(8)
C13 C12 C11 107.67(8)
C4 C12 C11 116.29(8)
C13 C12 C7 106.03(8)
C4 C12 C7 101.71(7)
C11 C12 C7 115.13(8)
O1 C13 C14 121.83(9)
O1 C13 C12 122.04(9)
C14 C13 C12 116.03(9)
C13 C14 C15 109.19(9)
C8 C15 C14 111.04(9)
O3 C16 C17 113.88(8)
C18 C17 C22 117.93(10)
C18 C17 C16 121.74(9)
C22 C17 C16 120.27(9)
C17 C18 C19 121.62(9)
C20 C19 C18 119.21(10)
O5 C20 C19 124.26(9)
O5 C20 C21 115.68(9)
C19 C20 C21 120.06(10)
C22 C21 C20 119.74(10)
C21 C22 C17 121.43(10)

loop_
_geom_bond_atom_site_label_1
_geom_bond_atom_site_label_2
_geom_bond_distance
O1 C13 1.2191(13)
O2 C5 1.2090(12)
O3 C16 1.4401(12)
O3 N1 1.4564(11)
O4 C1 1.4395(11)
O4 C4 1.4564(11)
O5 C20 1.3743(13)
O5 C23 1.4319(12)
N1 C1 1.4533(13)
N1 C9 1.4726(13)
C1 C2 1.5307(14)
C2 C3 1.5378(15)
C3 C4 1.5242(13)
C4 C5 1.5377(13)
C4 C12 1.5411(13)
C5 C6 1.5217(14)
C6 C7 1.5482(14)
C7 C8 1.5341(14)
C7 C12 1.5685(14)
C8 C15 1.5315(16)
C9 C10 1.5437(14)
C10 C11 1.5346(14)
C11 C12 1.5423(13)
C12 C13 1.5360(13)
C13 C14 1.5101(15)
C14 C15 1.5403(17)
C16 C17 1.5107(14)
C17 C18 1.3898(14)
C17 C22 1.4005(14)
C18 C19 1.3999(15)
C19 C20 1.3916(14)
C20 C21 1.3959(14)
C21 C22 1.3849(15)

loop_
_geom_torsion_atom_site_label_1
_geom_torsion_atom_site_label_2
_geom_torsion_atom_site_label_3
_geom_torsion_atom_site_label_4
_geom_torsion
C16 O3 N1 C1 122.96(8)
C16 O3 N1 C9 -113.66(8)
C4 O4 C1 N1 106.67(9)
C4 O4 C1 C2 -17.26(10)
O3 N1 C1 O4 65.76(9)
C9 N1 C1 O4 -51.62(11)
O3 N1 C1 C2 -174.22(8)
C9 N1 C1 C2 68.40(11)
O4 C1 C2 C3 23.07(10)
N1 C1 C2 C3 -101.06(9)
C1 C2 C3 C4 -20.28(11)
C1 O4 C4 C3 4.30(10)
C1 O4 C4 C5 127.52(8)
C1 O4 C4 C12 -126.19(8)
C2 C3 C4 O4 10.39(10)
C2 C3 C4 C5 -101.88(9)
C2 C3 C4 C12 134.40(9)
O4 C4 C5 O2 -97.58(10)
C3 C4 C5 O2 18.44(14)
C12 C4 C5 O2 150.79(9)
O4 C4 C5 C6 80.97(8)
C3 C4 C5 C6 -163.02(8)
C12 C4 C5 C6 -30.67(9)
O2 C5 C6 C7 -176.49(9)
C4 C5 C6 C7 4.98(10)
C5 C6 C7 C8 146.30(9)
C5 C6 C7 C12 22.28(10)
C6 C7 C8 C15 -65.21(12)
C12 C7 C8 C15 53.06(12)
C1 N1 C9 C10 66.44(12)
O3 N1 C9 C10 -50.66(11)
N1 C9 C10 C11 -108.88(10)
C9 C10 C11 C12 84.14(11)
O4 C4 C12 C13 -173.61(7)
C3 C4 C12 C13 62.93(11)
C5 C4 C12 C13 -68.07(9)
O4 C4 C12 C11 64.12(10)
C3 C4 C12 C11 -59.34(12)
C5 C4 C12 C11 169.66(8)
O4 C4 C12 C7 -61.75(9)
C3 C4 C12 C7 174.79(8)
C5 C4 C12 C7 43.79(9)
C10 C11 C12 C13 -170.87(9)
C10 C11 C12 C4 -47.65(12)
C10 C11 C12 C7 71.14(11)
C8 C7 C12 C13 -51.83(10)
C6 C7 C12 C13 73.30(9)
C8 C7 C12 C4 -166.28(8)
C6 C7 C12 C4 -41.16(9)
C8 C7 C12 C11 67.08(11)
C6 C7 C12 C11 -167.79(8)
C4 C12 C13 O1 -10.41(13)
C11 C12 C13 O1 116.87(10)
C7 C12 C13 O1 -119.41(10)
C4 C12 C13 C14 166.05(8)
C11 C12 C13 C14 -66.66(11)
C7 C12 C13 C14 57.06(11)
O1 C13 C14 C15 116.81(11)
C12 C13 C14 C15 -59.66(11)
C7 C8 C15 C14 -52.73(12)
C13 C14 C15 C8 54.00(11)
N1 O3 C16 C17 72.61(10)
O3 C16 C17 C18 -129.38(10)
O3 C16 C17 C22 53.39(13)
C22 C17 C18 C19 0.47(15)
C16 C17 C18 C19 -176.83(9)
C17 C18 C19 C20 0.09(16)
C23 O5 C20 C19 -25.65(15)
C23 O5 C20 C21 154.28(10)
C18 C19 C20 O5 178.82(9)
C18 C19 C20 C21 -1.10(16)
O5 C20 C21 C22 -178.39(10)
C19 C20 C21 C22 1.54(17)
C20 C21 C22 C17 -0.98(18)
C18 C17 C22 C21 -0.02(17)
C16 C17 C22 C21 177.32(10)
